data_7007858
loop_
_publ_author_name
'Carr, Michael J.'
'Perera, Sarath D.'
'Jel\'inek, Tom\'as'
'Kilner, Colin A.'
'Clegg, William'
'St\'ibr, Bohumil'
'Kennedy, John D.'

_publ_section_title
;
 Macropolyhedral boron-containing cluster chemistry. Cluster opening
 and B-frame rearrangement in the reaction of B(16)H(20) with
 [{(IrCl(2)(eta(5)-C(5)Me(5))}(2)]. Synchrotron X-ray structures of
 [(eta(5)-C(5)Me(5))(2)Ir(2)B(16)H(17)Cl] and
 [(eta(5)-C(5)Me(5))(2)Ir(2)B(16)H(15)Cl].
;
_journal_issue 44
_journal_name_full 'Dalton transactions (Cambridge, England : 2003)'
_journal_page_first 5221
_journal_page_last 5224
_journal_paper_doi 10.1039/b611734a
_journal_year 2006
_chemical_formula_moiety 'C20 H45 B16 Cl Ir2'
_chemical_formula_sum 'C20 H45 B16 Cl Ir2'
_chemical_formula_weight 878.37
_chemical_name_systematic
;
?
;
_space_group_IT_number 14
_symmetry_cell_setting monoclinic
_symmetry_space_group_name_Hall '-P 2ybc'
_symmetry_space_group_name_H-M 'P 1 21/c 1'
_atom_sites_solution_hydrogens geom
_atom_sites_solution_primary direct
_atom_sites_solution_secondary difmap
_audit_creation_method SHELXL-97
_cell_angle_alpha 90.00
_cell_angle_beta 113.3370(10)
_cell_angle_gamma 90.00
_cell_formula_units_Z 4
_cell_length_a 11.5170(5)
_cell_length_b 31.2197(13)
_cell_length_c 9.6161(4)
_cell_measurement_temperature 150(2)
_cell_volume 3174.7(2)
_computing_cell_refinement 'Bruker SAINT'
_computing_data_collection 'Bruker SMART'
_computing_data_reduction 'Bruker SAINT'
_computing_molecular_graphics
;
ORTEP3 for Windows (Farrugia, 1997)
XSeed (Barbour, 2001)
;
_computing_publication_material 'WC (Thornton-Pett, 2000)'
_computing_structure_refinement 'Bruker SHELXTL'
_computing_structure_solution 'Bruker SHELXTL'
_diffrn_ambient_temperature 150(2)
_diffrn_measured_fraction_theta_full 0.927
_diffrn_measured_fraction_theta_max 0.927
_diffrn_measurement_device_type 'Bruker SMART 1K CCD'
_diffrn_measurement_method 'thin-slice \w scans'
_diffrn_radiation_monochromator 'silicon 111'
_diffrn_radiation_source 'Daresbury SRS station 9.8'
_diffrn_radiation_type synchrotron
_diffrn_radiation_wavelength 0.69320
_diffrn_reflns_av_R_equivalents 0.0430
_diffrn_reflns_av_sigmaI/netI 0.0408
_diffrn_reflns_limit_h_max 16
_diffrn_reflns_limit_h_min -15
_diffrn_reflns_limit_k_max 43
_diffrn_reflns_limit_k_min -43
_diffrn_reflns_limit_l_max 13
_diffrn_reflns_limit_l_min -13
_diffrn_reflns_number 29321
_diffrn_reflns_theta_full 29.48
_diffrn_reflns_theta_max 29.48
_diffrn_reflns_theta_min 2.27
_diffrn_standards_number 0
_exptl_absorpt_coefficient_mu 8.472
_exptl_absorpt_correction_T_max 0.8488
_exptl_absorpt_correction_T_min 0.6304
_exptl_absorpt_correction_type multi-scan
_exptl_absorpt_process_details
;
Using multiple and symmetry-related data measurements via the program SORTAV
See R.H. Blessing, Acta Cryst (1995), A51, 33-38
;
_exptl_crystal_colour violet
_exptl_crystal_density_diffrn 1.838
_exptl_crystal_density_method 'not measured'
_exptl_crystal_description fragment
_exptl_crystal_F_000 1664
_exptl_crystal_size_max 0.06
_exptl_crystal_size_mid 0.02
_exptl_crystal_size_min 0.02
_refine_diff_density_max 3.962
_refine_diff_density_min -1.557
_refine_diff_density_rms 0.215
_refine_ls_extinction_method none
_refine_ls_goodness_of_fit_ref 1.081
_refine_ls_hydrogen_treatment mixed
_refine_ls_matrix_type full
_refine_ls_number_parameters 422
_refine_ls_number_reflns 8826
_refine_ls_number_restraints 0
_refine_ls_restrained_S_all 1.081
_refine_ls_R_factor_all 0.0463
_refine_ls_R_factor_gt 0.0409
_refine_ls_shift/su_max 0.003
_refine_ls_shift/su_mean 0.000
_refine_ls_structure_factor_coef Fsqd
_refine_ls_weighting_details 'w=1/[\s^2^(Fo^2^)+(0.0490P)^2^+10.6007P] where P=(Fo^2^+2Fc^2^)/3'
_refine_ls_weighting_scheme calc
_refine_ls_wR_factor_gt 0.1005
_refine_ls_wR_factor_ref 0.1028
_reflns_number_gt 7769
_reflns_number_total 8826
_reflns_threshold_expression >2sigma(I)
_cod_data_source_file b611734a.txt
_cod_data_source_block mc1di
_cod_original_sg_symbol_H-M 'P 21/c'
_cod_database_code 7007858

loop_
_symmetry_equiv_pos_as_xyz
'x, y, z'
'-x, y+1/2, -z+1/2'
'-x, -y, -z'
'x, -y-1/2, z-1/2'

loop_
_atom_site_label
_atom_site_type_symbol
_atom_site_fract_x
_atom_site_fract_y
_atom_site_fract_z
_atom_site_U_iso_or_equiv
_atom_site_adp_type
_atom_site_occupancy
_atom_site_symmetry_multiplicity
_atom_site_calc_flag
_atom_site_refinement_flags
_atom_site_disorder_assembly
_atom_site_disorder_group
Ir6 Ir 0.844493(19) 0.607147(6) 0.83759(2) 0.02470(6) Uani 1 1 d . . .
Ir7' Ir 0.458418(19) 0.645079(6) 0.63759(2) 0.02628(7) Uani 1 1 d . . .
Cl10 Cl 0.99909(19) 0.60923(6) 1.22888(19) 0.0512(4) Uani 1 1 d . . .
C61 C 0.9153(6) 0.6526(2) 0.7082(8) 0.0376(14) Uani 1 1 d . . .
C62 C 0.8840(6) 0.6129(2) 0.6279(7) 0.0381(13) Uani 1 1 d . . .
C63 C 0.9645(6) 0.58026(19) 0.7252(7) 0.0346(12) Uani 1 1 d . . .
C64 C 1.0459(5) 0.60012(19) 0.8617(7) 0.0321(11) Uani 1 1 d . . .
C65 C 1.0156(6) 0.64504(18) 0.8559(7) 0.0330(12) Uani 1 1 d . . .
C66 C 0.8614(8) 0.6953(3) 0.6463(11) 0.061(2) Uani 1 1 d . . .
H66A H 0.8987 0.7054 0.5766 0.092 Uiso 1 1 calc R . .
H66B H 0.8807 0.7158 0.7298 0.092 Uiso 1 1 calc R . .
H66C H 0.7695 0.6929 0.5920 0.092 Uiso 1 1 calc R . .
C67 C 0.7905(8) 0.6068(3) 0.4702(8) 0.063(2) Uani 1 1 d . . .
H67A H 0.7217 0.6276 0.4481 0.094 Uiso 1 1 calc R . .
H67B H 0.7561 0.5777 0.4585 0.094 Uiso 1 1 calc R . .
H67C H 0.8320 0.6111 0.3998 0.094 Uiso 1 1 calc R . .
C68 C 0.9677(7) 0.5342(2) 0.6859(10) 0.0507(18) Uani 1 1 d . . .
H68A H 1.0313 0.5300 0.6432 0.076 Uiso 1 1 calc R . .
H68B H 0.8845 0.5257 0.6113 0.076 Uiso 1 1 calc R . .
H68C H 0.9895 0.5167 0.7774 0.076 Uiso 1 1 calc R . .
C69 C 1.1507(6) 0.5782(2) 0.9896(9) 0.0466(16) Uani 1 1 d . . .
H69A H 1.1258 0.5487 0.9989 0.070 Uiso 1 1 calc R . .
H69B H 1.1673 0.5936 1.0843 0.070 Uiso 1 1 calc R . .
H69C H 1.2275 0.5780 0.9688 0.070 Uiso 1 1 calc R . .
C70 C 1.0834(7) 0.6781(2) 0.9714(10) 0.0547(19) Uani 1 1 d . . .
H70A H 1.1099 0.6656 1.0729 0.082 Uiso 1 1 calc R . .
H70B H 1.0269 0.7024 0.9618 0.082 Uiso 1 1 calc R . .
H70C H 1.1581 0.6879 0.9555 0.082 Uiso 1 1 calc R . .
C71 C 0.3044(5) 0.6722(2) 0.4330(7) 0.0356(12) Uani 1 1 d . . .
C72 C 0.2500(6) 0.6506(2) 0.5230(8) 0.0423(15) Uani 1 1 d . . .
C73 C 0.2774(6) 0.6059(2) 0.5213(8) 0.0409(14) Uani 1 1 d . . .
C74 C 0.3544(6) 0.60053(19) 0.4382(7) 0.0367(13) Uani 1 1 d . . .
C75 C 0.3728(5) 0.64214(18) 0.3873(7) 0.0308(11) Uani 1 1 d . . .
C76 C 0.2798(7) 0.7186(2) 0.3826(9) 0.0523(19) Uani 1 1 d . . .
H76A H 0.3496 0.7293 0.3583 0.078 Uiso 1 1 calc R . .
H76B H 0.2734 0.7359 0.4643 0.078 Uiso 1 1 calc R . .
H76C H 0.2005 0.7207 0.2926 0.078 Uiso 1 1 calc R . .
C77 C 0.1620(7) 0.6700(4) 0.5862(11) 0.068(3) Uani 1 1 d . . .
H77A H 0.1541 0.6507 0.6624 0.101 Uiso 1 1 calc R . .
H77B H 0.0787 0.6743 0.5043 0.101 Uiso 1 1 calc R . .
H77C H 0.1958 0.6976 0.6330 0.101 Uiso 1 1 calc R . .
C78 C 0.2240(8) 0.5711(3) 0.5857(10) 0.069(3) Uani 1 1 d . . .
H78A H 0.1371 0.5648 0.5153 0.103 Uiso 1 1 calc R . .
H78B H 0.2240 0.5805 0.6830 0.103 Uiso 1 1 calc R . .
H78C H 0.2758 0.5453 0.6010 0.103 Uiso 1 1 calc R . .
C79 C 0.3985(9) 0.5589(2) 0.3979(9) 0.056(2) Uani 1 1 d . . .
H79A H 0.4215 0.5391 0.4840 0.084 Uiso 1 1 calc R . .
H79B H 0.4723 0.5640 0.3736 0.084 Uiso 1 1 calc R . .
H79C H 0.3303 0.5463 0.3099 0.084 Uiso 1 1 calc R . .
C80 C 0.4374(7) 0.6516(3) 0.2812(8) 0.0481(17) Uani 1 1 d . . .
H80A H 0.3747 0.6513 0.1764 0.072 Uiso 1 1 calc R . .
H80B H 0.5018 0.6297 0.2937 0.072 Uiso 1 1 calc R . .
H80C H 0.4775 0.6798 0.3047 0.072 Uiso 1 1 calc R . .
B1 B 0.6964(6) 0.5572(2) 0.7696(7) 0.0303(12) Uani 1 1 d . . .
B1' B 0.6273(8) 0.6620(2) 1.0131(8) 0.0379(15) Uani 1 1 d . . .
B2 B 0.6442(7) 0.6114(2) 0.7639(7) 0.0312(13) Uani 1 1 d . . .
B3 B 0.5577(7) 0.5668(2) 0.7984(8) 0.0358(14) Uani 1 1 d . . .
B3' B 0.4761(7) 0.6684(2) 0.8605(8) 0.0366(14) Uani 1 1 d . . .
B4 B 0.6649(7) 0.5292(2) 0.9170(9) 0.0375(15) Uani 1 1 d . . .
B4' B 0.5817(8) 0.7139(3) 0.9372(8) 0.0433(17) Uani 1 1 d . . .
B5 B 0.8205(7) 0.5493(2) 0.9569(8) 0.0343(13) Uani 1 1 d . . .
B7 B 0.5677(6) 0.6202(2) 0.8810(7) 0.0301(12) Uani 1 1 d . . .
B8 B 0.5797(8) 0.5651(3) 0.9839(10) 0.0422(16) Uani 1 1 d . . .
B8' B 0.5004(7) 0.7097(2) 0.7371(8) 0.0366(14) Uani 1 1 d . . .
B9 B 0.7504(8) 0.5527(2) 1.0919(9) 0.0408(16) Uani 1 1 d . . .
B9' B 0.6564(8) 0.7319(2) 0.8285(9) 0.0436(17) Uani 1 1 d . . .
B10 B 0.8549(7) 0.5969(2) 1.0639(7) 0.0333(13) Uani 1 1 d . . .
B10' B 0.7403(8) 0.6959(2) 0.9801(8) 0.0399(16) Uani 1 1 d . . .
B11 B 0.7341(6) 0.6379(2) 0.9440(7) 0.0282(12) Uani 1 1 d . . .
H1 H 0.693(7) 0.536(2) 0.680(8) 0.04(2) Uiso 1 1 d . . .
H1' H 0.648(7) 0.655(2) 1.142(9) 0.04(2) Uiso 1 1 d . . .
H3 H 0.468(7) 0.552(2) 0.723(8) 0.038(18) Uiso 1 1 d . . .
H3' H 0.378(6) 0.6698(19) 0.897(7) 0.025(15) Uiso 1 1 d . . .
H4 H 0.642(8) 0.495(3) 0.914(9) 0.06(2) Uiso 1 1 d . . .
H4' H 0.573(6) 0.738(2) 1.010(8) 0.038(18) Uiso 1 1 d . . .
H5 H 0.902(6) 0.525(2) 0.979(7) 0.028(16) Uiso 1 1 d . . .
H8 H 0.505(7) 0.557(2) 1.042(9) 0.05(2) Uiso 1 1 d . . .
H8' H 0.431(8) 0.734(3) 0.691(10) 0.06(2) Uiso 1 1 d . . .
H9 H 0.792(6) 0.537(2) 1.210(8) 0.034(17) Uiso 1 1 d . . .
H9' H 0.677(8) 0.771(3) 0.811(10) 0.06(2) Uiso 1 1 d . . .
H19 H 0.842(7) 0.705(2) 1.088(8) 0.041(19) Uiso 1 1 d . . .
H89 H 0.647(7) 0.575(2) 1.084(8) 0.036(18) Uiso 1 1 d . . .
H910 H 0.739(7) 0.708(2) 0.857(9) 0.05(2) Uiso 1 1 d . . .
H89' H 0.592(9) 0.714(3) 0.693(11) 0.07(3) Uiso 1 1 d . . .

loop_
_atom_site_aniso_label
_atom_site_aniso_U_11
_atom_site_aniso_U_22
_atom_site_aniso_U_33
_atom_site_aniso_U_23
_atom_site_aniso_U_13
_atom_site_aniso_U_12
Ir6 0.02883(11) 0.02170(10) 0.02448(10) 0.00170(6) 0.01152(8) 0.00027(7)
Ir7' 0.02701(11) 0.02606(11) 0.02729(11) -0.00343(7) 0.01236(8) -0.00247(7)
Cl10 0.0506(10) 0.0632(11) 0.0308(7) 0.0022(7) 0.0066(7) 0.0039(8)
C61 0.031(3) 0.039(3) 0.049(4) 0.019(3) 0.023(3) 0.005(2)
C62 0.029(3) 0.056(4) 0.034(3) 0.006(3) 0.018(2) -0.001(3)
C63 0.034(3) 0.033(3) 0.044(3) -0.002(2) 0.023(3) -0.002(2)
C64 0.027(3) 0.034(3) 0.036(3) 0.008(2) 0.013(2) 0.004(2)
C65 0.032(3) 0.029(3) 0.039(3) 0.004(2) 0.015(2) -0.003(2)
C66 0.061(5) 0.057(5) 0.081(6) 0.042(4) 0.045(5) 0.022(4)
C67 0.046(4) 0.118(8) 0.023(3) 0.002(4) 0.013(3) 0.004(4)
C68 0.055(4) 0.042(4) 0.072(5) -0.019(3) 0.042(4) -0.008(3)
C69 0.029(3) 0.050(4) 0.053(4) 0.010(3) 0.008(3) 0.010(3)
C70 0.051(4) 0.036(3) 0.077(5) -0.012(3) 0.025(4) -0.017(3)
C71 0.026(3) 0.041(3) 0.034(3) -0.006(2) 0.006(2) -0.005(2)
C72 0.025(3) 0.056(4) 0.040(3) -0.004(3) 0.007(3) -0.002(3)
C73 0.035(3) 0.043(3) 0.039(3) -0.002(3) 0.010(3) -0.016(3)
C74 0.047(3) 0.031(3) 0.026(3) -0.004(2) 0.008(2) -0.003(2)
C75 0.022(2) 0.034(3) 0.034(3) -0.001(2) 0.009(2) -0.003(2)
C76 0.047(4) 0.037(3) 0.051(4) 0.002(3) -0.003(3) 0.007(3)
C77 0.034(4) 0.110(8) 0.062(5) -0.016(5) 0.023(4) 0.005(4)
C78 0.051(4) 0.086(6) 0.060(5) 0.015(4) 0.011(4) -0.038(4)
C79 0.076(6) 0.038(4) 0.043(4) -0.014(3) 0.012(4) 0.001(3)
C80 0.044(4) 0.073(5) 0.029(3) 0.001(3) 0.017(3) 0.000(3)
B1 0.037(3) 0.025(3) 0.031(3) -0.002(2) 0.016(3) -0.001(2)
B1' 0.047(4) 0.041(4) 0.029(3) -0.001(3) 0.020(3) 0.007(3)
B2 0.040(3) 0.026(3) 0.029(3) -0.001(2) 0.015(3) -0.004(2)
B3 0.037(3) 0.033(3) 0.039(4) -0.001(3) 0.017(3) -0.005(3)
B3' 0.043(4) 0.045(4) 0.028(3) -0.005(3) 0.021(3) 0.008(3)
B4 0.046(4) 0.023(3) 0.052(4) 0.006(3) 0.029(3) -0.002(3)
B4' 0.051(4) 0.041(4) 0.033(3) -0.008(3) 0.011(3) 0.005(3)
B5 0.042(4) 0.031(3) 0.032(3) 0.006(2) 0.017(3) 0.003(3)
B7 0.035(3) 0.028(3) 0.030(3) 0.006(2) 0.015(3) 0.006(2)
B8 0.043(4) 0.039(4) 0.051(4) 0.010(3) 0.026(4) 0.002(3)
B8' 0.042(4) 0.032(3) 0.031(3) -0.003(2) 0.009(3) 0.003(3)
B9 0.054(4) 0.035(3) 0.043(4) 0.011(3) 0.029(4) 0.007(3)
B9' 0.055(4) 0.028(3) 0.037(4) -0.007(3) 0.005(3) 0.002(3)
B10 0.038(3) 0.034(3) 0.028(3) 0.002(2) 0.013(3) 0.005(3)
B10' 0.051(4) 0.029(3) 0.035(3) -0.007(3) 0.012(3) 0.003(3)
B11 0.034(3) 0.026(3) 0.022(3) -0.002(2) 0.009(2) 0.000(2)

loop_
_atom_type_symbol
_atom_type_description
_atom_type_scat_dispersion_real
_atom_type_scat_dispersion_imag
_atom_type_scat_source
C C 0.0033 0.0016 'International Tables Vol C Tables 4.2.6.8 and 6.1.1.4'
H H 0.0000 0.0000 'International Tables Vol C Tables 4.2.6.8 and 6.1.1.4'
B B 0.0013 0.0007 'International Tables Vol C Tables 4.2.6.8 and 6.1.1.4'
Ir Ir -1.4442 7.9887 'International Tables Vol C Tables 4.2.6.8 and 6.1.1.4'
Cl Cl 0.1484 0.1585 'International Tables Vol C Tables 4.2.6.8 and 6.1.1.4'

loop_
_geom_angle_atom_site_label_1
_geom_angle_atom_site_label_2
_geom_angle_atom_site_label_3
_geom_angle
_geom_angle_site_symmetry_1
_geom_angle_site_symmetry_3
_geom_angle_publ_flag
B2 Ir6 B11 50.5(2) . . ?
B2 Ir6 B10 88.0(3) . . ?
B11 Ir6 B10 52.6(2) . . ?
B2 Ir6 B1 48.6(2) . . ?
B11 Ir6 B1 85.6(2) . . ?
B10 Ir6 B1 85.5(3) . . ?
B2 Ir6 B5 83.2(3) . . ?
B11 Ir6 B5 84.2(2) . . ?
B10 Ir6 B5 47.5(3) . . ?
B1 Ir6 B5 48.5(3) . . ?
B2 Ir6 C63 131.3(2) . . ?
B11 Ir6 C63 175.5(2) . . ?
B10 Ir6 C63 129.5(2) . . ?
B1 Ir6 C63 98.3(2) . . ?
B5 Ir6 C63 100.0(2) . . ?
B2 Ir6 C61 111.1(2) . . ?
B11 Ir6 C61 113.3(2) . . ?
B10 Ir6 C61 140.1(3) . . ?
B1 Ir6 C61 133.6(3) . . ?
B5 Ir6 C61 161.9(2) . . ?
C63 Ir6 C61 62.4(2) . . ?
B2 Ir6 C62 105.9(2) . . ?
B11 Ir6 C62 139.6(2) . . ?
B10 Ir6 C62 165.8(3) . . ?
B1 Ir6 C62 101.4(2) . . ?
B5 Ir6 C62 130.0(3) . . ?
C63 Ir6 C62 37.7(2) . . ?
C61 Ir6 C62 37.1(3) . . ?
B2 Ir6 C65 142.6(2) . . ?
B11 Ir6 C65 113.2(2) . . ?
B10 Ir6 C65 107.6(3) . . ?
B1 Ir6 C65 161.0(2) . . ?
B5 Ir6 C65 132.4(2) . . ?
C63 Ir6 C65 62.8(2) . . ?
C61 Ir6 C65 37.8(2) . . ?
C62 Ir6 C65 62.9(2) . . ?
B2 Ir6 C64 167.5(2) . . ?
B11 Ir6 C64 140.8(2) . . ?
B10 Ir6 C64 103.8(2) . . ?
B1 Ir6 C64 127.3(2) . . ?
B5 Ir6 C64 101.7(2) . . ?
C63 Ir6 C64 36.9(2) . . ?
C61 Ir6 C64 62.1(2) . . ?
C62 Ir6 C64 62.1(2) . . ?
C65 Ir6 C64 37.4(2) . . ?
B3' Ir7' B8' 49.7(3) . . ?
B3' Ir7' C75 154.8(2) . . ?
B8' Ir7' C75 115.9(2) . . ?
B3' Ir7' C72 97.1(3) . . ?
B8' Ir7' C72 98.8(3) . . ?
C75 Ir7' C72 62.2(2) . . ?
B3' Ir7' C71 118.0(3) . . ?
B8' Ir7' C71 89.8(2) . . ?
C75 Ir7' C71 36.9(2) . . ?
C72 Ir7' C71 37.4(2) . . ?
B3' Ir7' B2 85.9(3) . . ?
B8' Ir7' B2 101.3(3) . . ?
C75 Ir7' B2 119.0(2) . . ?
C72 Ir7' B2 155.8(3) . . ?
C71 Ir7' B2 154.8(2) . . ?
B3' Ir7' C74 146.7(3) . . ?
B8' Ir7' C74 150.8(2) . . ?
C75 Ir7' C74 37.1(2) . . ?
C72 Ir7' C74 61.7(3) . . ?
C71 Ir7' C74 61.4(2) . . ?
B2 Ir7' C74 103.7(2) . . ?
B3' Ir7' C73 111.6(3) . . ?
B8' Ir7' C73 134.6(3) . . ?
C75 Ir7' C73 61.3(2) . . ?
C72 Ir7' C73 37.0(3) . . ?
C71 Ir7' C73 61.3(2) . . ?
B2 Ir7' C73 119.9(2) . . ?
C74 Ir7' C73 36.1(3) . . ?
B3' Ir7' B7 47.1(2) . . ?
B8' Ir7' B7 86.0(2) . . ?
C75 Ir7' B7 156.6(2) . . ?
C72 Ir7' B7 125.3(3) . . ?
C71 Ir7' B7 161.1(2) . . ?
B2 Ir7' B7 43.8(2) . . ?
C74 Ir7' B7 122.7(2) . . ?
C73 Ir7' B7 109.9(2) . . ?
C62 C61 C65 108.8(5) . . ?
C62 C61 C66 125.8(7) . . ?
C65 C61 C66 125.3(7) . . ?
C62 C61 Ir6 71.5(3) . . ?
C65 C61 Ir6 71.2(3) . . ?
C66 C61 Ir6 127.0(5) . . ?
C61 C62 C63 107.6(5) . . ?
C61 C62 C67 126.1(7) . . ?
C63 C62 C67 126.2(7) . . ?
C61 C62 Ir6 71.4(3) . . ?
C63 C62 Ir6 70.6(3) . . ?
C67 C62 Ir6 125.8(5) . . ?
C64 C63 C62 108.1(5) . . ?
C64 C63 C68 125.7(6) . . ?
C62 C63 C68 126.2(6) . . ?
C64 C63 Ir6 72.3(3) . . ?
C62 C63 Ir6 71.7(3) . . ?
C68 C63 Ir6 124.6(4) . . ?
C63 C64 C65 109.2(5) . . ?
C63 C64 C69 125.4(6) . . ?
C65 C64 C69 125.4(6) . . ?
C63 C64 Ir6 70.8(3) . . ?
C65 C64 Ir6 71.2(3) . . ?
C69 C64 Ir6 126.2(4) . . ?
C64 C65 C61 106.4(5) . . ?
C64 C65 C70 126.7(6) . . ?
C61 C65 C70 126.7(6) . . ?
C64 C65 Ir6 71.4(3) . . ?
C61 C65 Ir6 71.0(3) . . ?
C70 C65 Ir6 127.4(5) . . ?
C75 C71 C72 108.0(6) . . ?
C75 C71 C76 126.5(6) . . ?
C72 C71 C76 125.2(6) . . ?
C75 C71 Ir7' 70.9(3) . . ?
C72 C71 Ir7' 70.8(4) . . ?
C76 C71 Ir7' 128.8(4) . . ?
C71 C72 C73 107.7(6) . . ?
C71 C72 C77 125.7(7) . . ?
C73 C72 C77 125.9(7) . . ?
C71 C72 Ir7' 71.8(4) . . ?
C73 C72 Ir7' 74.3(4) . . ?
C77 C72 Ir7' 127.0(5) . . ?
C74 C73 C72 108.1(6) . . ?
C74 C73 C78 126.8(7) . . ?
C72 C73 C78 124.9(8) . . ?
C74 C73 Ir7' 71.8(3) . . ?
C72 C73 Ir7' 68.7(3) . . ?
C78 C73 Ir7' 129.0(5) . . ?
C73 C74 C75 107.2(5) . . ?
C73 C74 C79 126.7(6) . . ?
C75 C74 C79 125.9(6) . . ?
C73 C74 Ir7' 72.1(3) . . ?
C75 C74 Ir7' 68.6(3) . . ?
C79 C74 Ir7' 128.7(5) . . ?
C71 C75 C74 108.8(5) . . ?
C71 C75 C80 124.7(6) . . ?
C74 C75 C80 125.9(6) . . ?
C71 C75 Ir7' 72.3(4) . . ?
C74 C75 Ir7' 74.3(3) . . ?
C80 C75 Ir7' 126.9(4) . . ?
B3 B1 B2 61.7(4) . . ?
B3 B1 B4 58.9(4) . . ?
B2 B1 B4 108.0(5) . . ?
B3 B1 B5 106.0(5) . . ?
B2 B1 B5 106.3(4) . . ?
B4 B1 B5 59.0(4) . . ?
B3 B1 Ir6 118.5(4) . . ?
B2 B1 Ir6 63.4(3) . . ?
B4 B1 Ir6 118.5(4) . . ?
B5 B1 Ir6 65.8(3) . . ?
B7 B1' B4' 114.5(5) . . ?
B7 B1' B11 63.1(4) . . ?
B4' B1' B11 111.6(5) . . ?
B7 B1' B3' 61.1(4) . . ?
B4' B1' B3' 61.7(4) . . ?
B11 B1' B3' 109.5(5) . . ?
B7 B1' B10' 114.3(5) . . ?
B4' B1' B10' 60.4(5) . . ?
B11 B1' B10' 61.8(4) . . ?
B3' B1' B10' 109.0(5) . . ?
B7 B2 B1 112.8(5) . . ?
B7 B2 B3 62.5(4) . . ?
B1 B2 B3 58.2(4) . . ?
B7 B2 B11 63.1(4) . . ?
B1 B2 B11 110.1(5) . . ?
B3 B2 B11 108.7(5) . . ?
B7 B2 Ir6 124.4(4) . . ?
B1 B2 Ir6 68.0(3) . . ?
B3 B2 Ir6 119.5(4) . . ?
B11 B2 Ir6 65.2(3) . . ?
B7 B2 Ir7' 69.6(3) . . ?
B1 B2 Ir7' 133.8(4) . . ?
B3 B2 Ir7' 89.0(4) . . ?
B11 B2 Ir7' 111.0(4) . . ?
Ir6 B2 Ir7' 151.3(3) . . ?
B8 B3 B1 113.2(5) . . ?
B8 B3 B4 61.6(4) . . ?
B1 B3 B4 62.4(4) . . ?
B8 B3 B2 110.6(5) . . ?
B1 B3 B2 60.2(4) . . ?
B4 B3 B2 109.5(5) . . ?
B8 B3 B7 67.4(4) . . ?
B1 B3 B7 108.7(5) . . ?
B4 B3 B7 114.8(5) . . ?
B2 B3 B7 55.8(4) . . ?
B1' B3' B7 58.6(4) . . ?
B1' B3' B4' 58.7(4) . . ?
B7 B3' B4' 109.8(5) . . ?
B1' B3' B8' 105.0(5) . . ?
B7 B3' B8' 114.9(5) . . ?
B4' B3' B8' 58.0(4) . . ?
B1' B3' Ir7' 116.5(4) . . ?
B7 B3' Ir7' 69.7(3) . . ?
B4' B3' Ir7' 116.2(4) . . ?
B8' B3' Ir7' 65.4(3) . . ?
B9 B4 B3 109.2(5) . . ?
B9 B4 B8 64.2(5) . . ?
B3 B4 B8 57.6(4) . . ?
B9 B4 B5 60.7(4) . . ?
B3 B4 B5 107.0(5) . . ?
B8 B4 B5 110.6(5) . . ?
B9 B4 B1 109.9(5) . . ?
B3 B4 B1 58.6(4) . . ?
B8 B4 B1 106.9(5) . . ?
B5 B4 B1 60.5(4) . . ?
B9' B4' B1' 114.8(6) . . ?
B9' B4' B8' 62.3(5) . . ?
B1' B4' B8' 108.8(5) . . ?
B9' B4' B10' 61.8(5) . . ?
B1' B4' B10' 60.6(4) . . ?
B8' B4' B10' 106.1(5) . . ?
B9' B4' B3' 115.5(5) . . ?
B1' B4' B3' 59.7(4) . . ?
B8' B4' B3' 61.7(4) . . ?
B10' B4' B3' 107.7(5) . . ?
B10 B5 B9 65.5(4) . . ?
B10 B5 B4 113.3(5) . . ?
B9 B5 B4 58.2(4) . . ?
B10 B5 B1 111.8(5) . . ?
B9 B5 B1 107.9(5) . . ?
B4 B5 B1 60.5(4) . . ?
B10 B5 Ir6 64.5(3) . . ?
B9 B5 Ir6 120.9(4) . . ?
B4 B5 Ir6 119.6(4) . . ?
B1 B5 Ir6 65.6(3) . . ?
B2 B7 B1' 116.2(5) . . ?
B2 B7 B3' 119.8(5) . . ?
B1' B7 B3' 60.3(4) . . ?
B2 B7 B3 61.7(4) . . ?
B1' B7 B3 158.1(5) . . ?
B3' B7 B3 141.2(5) . . ?
B2 B7 B11 61.7(4) . . ?
B1' B7 B11 59.0(4) . . ?
B3' B7 B11 105.7(5) . . ?
B3 B7 B11 107.1(4) . . ?
B2 B7 B8 103.8(4) . . ?
B1' B7 B8 110.9(5) . . ?
B3' B7 B8 135.1(5) . . ?
B3 B7 B8 53.2(4) . . ?
B11 B7 B8 103.9(4) . . ?
B2 B7 Ir7' 66.5(3) . . ?
B1' B7 Ir7' 112.5(4) . . ?
B3' B7 Ir7' 63.2(3) . . ?
B3 B7 Ir7' 87.2(3) . . ?
B11 B7 Ir7' 108.0(3) . . ?
B8 B7 Ir7' 135.0(4) . . ?
B3 B8 B4 60.8(4) . . ?
B3 B8 B9 106.1(5) . . ?
B4 B8 B9 57.1(4) . . ?
B3 B8 B7 59.4(4) . . ?
B4 B8 B7 108.1(5) . . ?
B9 B8 B7 108.1(5) . . ?
B4' B8' B9' 56.4(5) . . ?
B4' B8' B3' 60.3(4) . . ?
B9' B8' B3' 109.3(5) . . ?
B4' B8' Ir7' 117.8(4) . . ?
B9' B8' Ir7' 124.8(5) . . ?
B3' B8' Ir7' 64.9(3) . . ?
B4 B9 B5 61.1(4) . . ?
B4 B9 B8 58.7(5) . . ?
B5 B9 B8 106.8(5) . . ?
B4 B9 B10 108.3(5) . . ?
B5 B9 B10 56.7(4) . . ?
B8 B9 B10 110.7(5) . . ?
B4' B9' B10' 62.0(5) . . ?
B4' B9' B8' 61.3(5) . . ?
B10' B9' B8' 105.5(5) . . ?
B5 B10 Cl10 127.0(5) . . ?
B5 B10 B11 105.8(4) . . ?
Cl10 B10 B11 125.3(4) . . ?
B5 B10 B9 57.8(4) . . ?
Cl10 B10 B9 115.8(4) . . ?
B11 B10 B9 102.7(5) . . ?
B5 B10 Ir6 68.0(3) . . ?
Cl10 B10 Ir6 120.9(4) . . ?
B11 B10 Ir6 63.5(3) . . ?
B9 B10 Ir6 117.5(4) . . ?
B9' B10' B4' 56.3(5) . . ?
B9' B10' B1' 108.6(6) . . ?
B4' B10' B1' 59.0(5) . . ?
B9' B10' B11 119.8(5) . . ?
B4' B10' B11 107.8(5) . . ?
B1' B10' B11 58.5(4) . . ?
B1' B11 B2 109.2(5) . . ?
B1' B11 B10' 59.7(4) . . ?
B2 B11 B10' 126.3(5) . . ?
B1' B11 B7 57.9(4) . . ?
B2 B11 B7 55.2(4) . . ?
B10' B11 B7 108.3(5) . . ?
B1' B11 B10 120.3(5) . . ?
B2 B11 B10 105.8(4) . . ?
B10' B11 B10 125.6(5) . . ?
B7 B11 B10 114.2(4) . . ?
B1' B11 Ir6 173.4(4) . . ?
B2 B11 Ir6 64.2(3) . . ?
B10' B11 Ir6 123.0(4) . . ?
B7 B11 Ir6 116.2(4) . . ?
B10 B11 Ir6 63.9(3) . . ?

loop_
_geom_bond_atom_site_label_1
_geom_bond_atom_site_label_2
_geom_bond_distance
_geom_bond_site_symmetry_2
_geom_bond_publ_flag
Ir6 B2 2.132(7) . ?
Ir6 B11 2.149(6) . ?
Ir6 B10 2.156(7) . ?
Ir6 B1 2.211(6) . ?
Ir6 B5 2.215(7) . ?
Ir6 C63 2.229(6) . ?
Ir6 C61 2.242(6) . ?
Ir6 C62 2.243(6) . ?
Ir6 C65 2.245(6) . ?
Ir6 C64 2.248(6) . ?
Ir7' B3' 2.196(6) . ?
Ir7' B8' 2.204(7) . ?
Ir7' C75 2.212(6) . ?
Ir7' C72 2.216(6) . ?
Ir7' C71 2.230(6) . ?
Ir7' B2 2.259(7) . ?
Ir7' C74 2.286(6) . ?
Ir7' C73 2.291(6) . ?
Ir7' B7 2.309(6) . ?
Cl10 B10 1.826(7) . ?
C61 C62 1.428(10) . ?
C61 C65 1.452(9) . ?
C61 C66 1.494(9) . ?
C62 C63 1.444(9) . ?
C62 C67 1.484(10) . ?
C63 C64 1.418(9) . ?
C63 C68 1.490(9) . ?
C64 C65 1.441(8) . ?
C64 C69 1.504(8) . ?
C65 C70 1.490(9) . ?
C71 C75 1.404(9) . ?
C71 C72 1.424(10) . ?
C71 C76 1.519(9) . ?
C72 C73 1.432(10) . ?
C72 C77 1.500(10) . ?
C73 C74 1.419(10) . ?
C73 C78 1.497(10) . ?
C74 C75 1.433(8) . ?
C74 C79 1.501(9) . ?
C75 C80 1.511(9) . ?
B1 B3 1.751(10) . ?
B1 B2 1.789(9) . ?
B1 B4 1.818(9) . ?
B1 B5 1.819(10) . ?
B1' B7 1.759(10) . ?
B1' B4' 1.770(11) . ?
B1' B11 1.779(10) . ?
B1' B3' 1.789(11) . ?
B1' B10' 1.800(12) . ?
B2 B7 1.705(9) . ?
B2 B3 1.815(10) . ?
B2 B11 1.827(9) . ?
B3 B8 1.700(11) . ?
B3 B4 1.757(10) . ?
B3 B7 1.830(10) . ?
B3' B7 1.803(9) . ?
B3' B4' 1.824(11) . ?
B3' B8' 1.848(11) . ?
B4 B9 1.739(12) . ?
B4 B8 1.770(11) . ?
B4 B5 1.791(10) . ?
B4' B9' 1.692(13) . ?
B4' B8' 1.780(10) . ?
B4' B10' 1.796(12) . ?
B5 B10 1.760(10) . ?
B5 B9 1.783(10) . ?
B7 B11 1.851(10) . ?
B7 B8 1.961(10) . ?
B8 B9 1.864(12) . ?
B8' B9' 1.797(11) . ?
B9 B10 1.918(11) . ?
B9' B10' 1.792(11) . ?
B10 B11 1.907(9) . ?
B10' B11 1.838(9) . ?
